data_4345565
loop_
_publ_author_name
'Stauber, Julia M.'
'Cummins, Christopher C.'

_publ_section_title
;
 Terminal Titanyl Complexes of Tri- and Tetrametaphosphate: Synthesis,
 Structures, and Reactivity with Hydrogen Peroxide.
;
_journal_issue 5
_journal_name_full 'Inorganic chemistry'
_journal_page_first 3022
_journal_page_last 3029
_journal_paper_doi 10.1021/acs.inorgchem.6b03149
_journal_volume 56
_journal_year 2017
_chemical_formula_sum 'C38.5 H34 N1.5 O7 P4 Ti0.5'
_chemical_formula_weight 777.50
_space_group_crystal_system triclinic
_space_group_IT_number 2
_space_group_name_Hall '-P 1'
_space_group_name_H-M_alt 'P -1'
_symmetry_space_group_name_Hall '-P 1'
_symmetry_space_group_name_H-M 'P -1'
_atom_sites_solution_hydrogens geom
_atom_sites_solution_primary direct
_atom_sites_solution_secondary difmap
_audit_creation_method SHELXL-2014/7
_cell_angle_alpha 92.9790(10)
_cell_angle_beta 112.5450(10)
_cell_angle_gamma 109.6980(10)
_cell_formula_units_Z 4
_cell_length_a 16.3690(11)
_cell_length_b 16.3925(11)
_cell_length_c 17.2399(12)
_cell_measurement_reflns_used 9911
_cell_measurement_temperature 100(2)
_cell_measurement_theta_max 27.92
_cell_measurement_theta_min 2.20
_cell_volume 3934.1(5)
_computing_cell_refinement 'SAINT 7.46A (Bruker-AXS, 2011)'
_computing_data_collection 'APEX2 v2011.4.0 (Bruker-AXS, 2011)'
_computing_data_reduction 'SAINT 7.46A (Bruker-AXS, 2011)'
_computing_molecular_graphics 'Bruker SHELXTL'
_computing_publication_material 'Bruker SHELXTL'
_computing_structure_refinement 'SHELXL-2014/7 (Sheldrick, 2014)'
_computing_structure_solution 'SHELXS-97 (Sheldrick, 2008)'
_diffrn_ambient_temperature 100(2)
_diffrn_detector_area_resol_mean 8.3
_diffrn_measured_fraction_theta_full 0.999
_diffrn_measured_fraction_theta_max 0.991
_diffrn_measurement_device_type 'Bruker Smart APEX2 CCD'
_diffrn_measurement_method '\f and \w scans'
_diffrn_radiation_type MoK\a
_diffrn_radiation_wavelength 0.71073
_diffrn_reflns_av_R_equivalents 0.0388
_diffrn_reflns_av_unetI/netI 0.0237
_diffrn_reflns_Laue_measured_fraction_full 0.999
_diffrn_reflns_Laue_measured_fraction_max 0.991
_diffrn_reflns_limit_h_max 21
_diffrn_reflns_limit_h_min -21
_diffrn_reflns_limit_k_max 21
_diffrn_reflns_limit_k_min -21
_diffrn_reflns_limit_l_max 22
_diffrn_reflns_limit_l_min -22
_diffrn_reflns_number 133174
_diffrn_reflns_point_group_measured_fraction_full 0.999
_diffrn_reflns_point_group_measured_fraction_max 0.991
_diffrn_reflns_theta_full 25.242
_diffrn_reflns_theta_max 28.017
_diffrn_reflns_theta_min 1.308
_diffrn_source 'I\mS micro-focus sealed tube, multilayer optics'
_exptl_absorpt_coefficient_mu 0.335
_exptl_absorpt_correction_type multi-scan
_exptl_absorpt_process_details 'SADABS (Sheldrick, 2009)'
_exptl_crystal_colour colourless
_exptl_crystal_density_diffrn 1.313
_exptl_crystal_density_method 'not measured'
_exptl_crystal_description block
_exptl_crystal_F_000 1610
_exptl_crystal_size_max 0.100
_exptl_crystal_size_mid 0.080
_exptl_crystal_size_min 0.080
_exptl_transmission_factor_max 0.7456
_exptl_transmission_factor_min 0.7069
_refine_diff_density_max 1.273
_refine_diff_density_min -0.753
_refine_diff_density_rms 0.064
_refine_ls_extinction_method none
_refine_ls_goodness_of_fit_ref 1.034
_refine_ls_hydrogen_treatment constr
_refine_ls_matrix_type full
_refine_ls_number_parameters 931
_refine_ls_number_reflns 18880
_refine_ls_number_restraints 1488
_refine_ls_restrained_S_all 1.000
_refine_ls_R_factor_all 0.0459
_refine_ls_R_factor_gt 0.0382
_refine_ls_shift/su_max 0.003
_refine_ls_shift/su_mean 0.000
_refine_ls_structure_factor_coef Fsqd
_refine_ls_weighting_details 'w=1/[\s^2^(Fo^2^)+(0.0468P)^2^+3.9354P] where P=(Fo^2^+2Fc^2^)/3'
_refine_ls_weighting_scheme calc
_refine_ls_wR_factor_gt 0.0993
_refine_ls_wR_factor_ref 0.1047
_reflns_Friedel_coverage 0.000
_reflns_number_gt 16280
_reflns_number_total 18880
_reflns_threshold_expression 'I > 2\s(I)'
_cod_data_source_file ic6b03149_si_005.cif
_cod_data_source_block OTi_4
_cod_original_formula_sum 'C38.50 H34 N1.50 O7 P4 Ti0.50'
_cod_database_code 4345565
_shelx_shelxl_version_number 2014/7
_shelx_space_group_comment
; 
The symmetry employed for this shelxl refinement is uniquely defined 
by the following loop, which should always be used as a source of 
symmetry information in preference to the above space-group names. 
They are only intended as comments. 
;
_shelx_estimated_absorpt_t_min 0.967
_shelx_estimated_absorpt_t_max 0.974

loop_
_space_group_symop_operation_xyz
'x, y, z'
'-x, -y, -z'

loop_
_atom_site_label
_atom_site_type_symbol
_atom_site_fract_x
_atom_site_fract_y
_atom_site_fract_z
_atom_site_U_iso_or_equiv
_atom_site_adp_type
_atom_site_occupancy
_atom_site_site_symmetry_order
_atom_site_calc_flag
_atom_site_refinement_flags_posn
_atom_site_refinement_flags_adp
Ti1 Ti 1.12092(2) 1.00594(2) 0.60960(2) 0.01331(6) Uani 1 1 d . U
O1 O 1.21222(9) 1.01475(9) 0.69735(8) 0.0225(3) Uani 1 1 d . U
O2 O 1.00439(9) 0.95220(8) 0.63029(8) 0.0184(2) Uani 1 1 d . U
O3 O 1.07602(9) 0.88637(8) 0.53840(8) 0.0196(3) Uani 1 1 d . U
O4 O 0.82540(9) 0.94164(8) 0.47011(8) 0.0196(3) Uani 1 1 d . U
O5 O 0.90017(9) 0.88182(8) 0.37671(9) 0.0205(3) Uani 1 1 d . U
O6 O 0.83352(8) 0.84567(8) 0.57912(8) 0.0157(2) Uani 1 1 d . U
O7 O 0.78766(9) 0.77900(8) 0.42755(8) 0.0175(2) Uani 1 1 d . U
O8 O 0.93284(9) 0.75374(8) 0.43654(8) 0.0180(2) Uani 1 1 d . U
O9 O 0.95923(8) 0.78842(8) 0.58928(8) 0.0162(2) Uani 1 1 d . U
P1 P 0.94317(3) 0.86391(3) 0.63788(3) 0.01330(8) Uani 1 1 d . U
P2 P 0.77445(3) 0.85160(3) 0.48250(3) 0.01531(9) Uani 1 1 d . U
P3 P 0.85220(3) 0.78551(3) 0.37572(3) 0.01606(9) Uani 1 1 d . U
P4 P 1.01763(3) 0.79077(3) 0.53188(3) 0.01584(9) Uani 1 1 d . U
O01 O 0.95141(9) 0.84921(9) 0.72282(8) 0.0200(3) Uani 1 1 d . U
O03 O 0.67424(9) 0.82408(10) 0.46773(8) 0.0258(3) Uani 1 1 d . U
O05 O 0.79677(10) 0.72176(9) 0.29381(8) 0.0251(3) Uani 1 1 d . U
O06 O 1.06513(10) 0.72843(9) 0.55202(9) 0.0233(3) Uani 1 1 d . U
N1 N 1.41360(10) 0.74571(10) 0.78218(9) 0.0176(3) Uani 1 1 d . U
P01 P 1.43728(3) 0.82416(3) 0.85519(3) 0.01517(9) Uani 1 1 d . U
P02 P 1.41995(3) 0.73609(3) 0.69299(3) 0.01481(9) Uani 1 1 d . U
C1A C 1.32820(12) 0.82800(11) 0.85324(11) 0.0155(3) Uani 1 1 d . U
C2A C 1.33034(12) 0.88040(12) 0.92127(11) 0.0192(3) Uani 1 1 d . U
H2A H 1.3881 0.9078 0.9722 0.023 Uiso 1 1 calc R U
C3A C 1.24783(13) 0.89222(13) 0.91426(12) 0.0221(4) Uani 1 1 d . U
H3A H 1.2494 0.9283 0.9601 0.027 Uiso 1 1 calc R U
C4A C 1.16292(13) 0.85125(13) 0.84009(12) 0.0217(4) Uani 1 1 d . U
H4A H 1.1069 0.8602 0.8351 0.026 Uiso 1 1 calc R U
C5A C 1.15989(12) 0.79750(12) 0.77363(12) 0.0202(3) Uani 1 1 d . U
H5A H 1.1013 0.7684 0.7238 0.024 Uiso 1 1 calc R U
C6A C 1.24249(12) 0.78595(12) 0.77959(11) 0.0172(3) Uani 1 1 d . U
H6A H 1.2404 0.7495 0.7336 0.021 Uiso 1 1 calc R U
C1B C 1.50572(12) 0.80488(12) 0.95715(11) 0.0186(3) Uani 1 1 d . U
C2B C 1.50109(13) 0.71904(13) 0.96289(13) 0.0243(4) Uani 1 1 d . U
H2B H 1.4635 0.6726 0.9132 0.029 Uiso 1 1 calc R U
C3B C 1.56199(13) 0.87274(13) 1.03042(12) 0.0227(4) Uani 1 1 d . U
H3B H 1.5651 0.9313 1.0271 0.027 Uiso 1 1 calc R U
C4B C 1.60793(15) 0.76926(16) 1.11328(13) 0.0307(4) Uani 1 1 d . U
H4B H 1.6431 0.7571 1.1664 0.037 Uiso 1 1 calc R U
C5B C 1.61328(14) 0.85496(15) 1.10807(12) 0.0280(4) Uani 1 1 d . U
H5B H 1.6520 0.9014 1.1576 0.034 Uiso 1 1 calc R U
C6B C 1.55127(15) 0.70121(15) 1.04103(14) 0.0314(4) Uani 1 1 d . U
H6B H 1.5468 0.6424 1.0451 0.038 Uiso 1 1 calc R U
C1C C 1.50331(12) 0.93298(12) 0.84602(11) 0.0186(3) Uani 1 1 d . U
C2C C 1.60258(13) 0.96165(14) 0.87152(12) 0.0243(4) Uani 1 1 d . U
H2C H 1.6357 0.9256 0.8977 0.029 Uiso 1 1 calc R U
C3C C 1.65197(15) 1.04280(14) 0.85833(13) 0.0306(4) Uani 1 1 d . U
H3C H 1.7191 1.0624 0.8755 0.037 Uiso 1 1 calc R U
C4C C 1.60372(17) 1.09532(14) 0.82027(15) 0.0340(5) Uani 1 1 d . U
H4C H 1.6381 1.1512 0.8121 0.041 Uiso 1 1 calc R U
C5C C 1.50552(17) 1.06698(14) 0.79407(15) 0.0325(5) Uani 1 1 d . U
H5C H 1.4728 1.1030 0.7671 0.039 Uiso 1 1 calc R U
C6C C 1.45498(14) 0.98623(13) 0.80706(13) 0.0243(4) Uani 1 1 d . U
H6C H 1.3878 0.9671 0.7896 0.029 Uiso 1 1 calc R U
C1D C 1.53733(12) 0.74461(12) 0.70630(11) 0.0177(3) Uani 1 1 d . U
C2D C 1.60945(13) 0.76092(14) 0.78809(12) 0.0255(4) Uani 1 1 d . U
H2D H 1.5949 0.7602 0.8364 0.031 Uiso 1 1 calc R U
C3D C 1.70306(14) 0.77835(16) 0.79939(14) 0.0328(5) Uani 1 1 d . U
H3D H 1.7522 0.7898 0.8556 0.039 Uiso 1 1 calc R U
C4D C 1.72501(14) 0.77914(14) 0.72952(15) 0.0297(4) Uani 1 1 d . U
H4D H 1.7892 0.7922 0.7377 0.036 Uiso 1 1 calc R U
C5D C 1.65319(16) 0.76090(17) 0.64788(15) 0.0354(5) Uani 1 1 d . U
H5D H 1.6678 0.7603 0.5996 0.042 Uiso 1 1 calc R U
C6D C 1.55958(15) 0.74337(16) 0.63593(13) 0.0305(5) Uani 1 1 d . U
H6D H 1.5104 0.7305 0.5795 0.037 Uiso 1 1 calc R U
C1E C 1.33168(12) 0.62854(12) 0.63053(12) 0.0193(3) Uani 1 1 d . U
C2E C 1.3099(2) 0.60402(17) 0.54569(16) 0.0578(9) Uani 1 1 d . U
H2E H 1.3409 0.6442 0.5184 0.069 Uiso 1 1 calc R U
C3E C 1.2422(3) 0.52004(19) 0.49942(18) 0.0719(11) Uani 1 1 d . U
H3E H 1.2263 0.5039 0.4402 0.086 Uiso 1 1 calc R U
C4E C 1.19831(17) 0.46062(14) 0.53777(15) 0.0356(5) Uani 1 1 d . U
H4E H 1.1542 0.4027 0.5062 0.043 Uiso 1 1 calc R U
C5E C 1.2184(2) 0.48522(16) 0.62138(18) 0.0466(6) Uani 1 1 d . U
H5E H 1.1868 0.4448 0.6481 0.056 Uiso 1 1 calc R U
C6E C 1.2855(2) 0.56967(16) 0.66879(17) 0.0447(6) Uani 1 1 d . U
C1F C 1.39671(12) 0.81877(11) 0.63303(11) 0.0164(3) Uani 1 1 d . U
C2F C 1.30249(13) 0.81383(13) 0.59076(12) 0.0211(4) Uani 1 1 d . U
H2F H 1.2505 0.7638 0.5888 0.025 Uiso 1 1 calc R U
C3F C 1.28522(14) 0.88213(14) 0.55173(13) 0.0265(4) Uani 1 1 d . U
H3F H 1.2213 0.8787 0.5229 0.032 Uiso 1 1 calc R U
C4F C 1.36093(15) 0.95527(14) 0.55471(13) 0.0275(4) Uani 1 1 d . U
H4F H 1.3487 1.0020 0.5284 0.033 Uiso 1 1 calc R U
C5F C 1.45438(14) 0.96063(13) 0.59577(13) 0.0261(4) Uani 1 1 d . U
H5F H 1.5059 1.0105 0.5968 0.031 Uiso 1 1 calc R U
C6F C 1.47268(13) 0.89298(12) 0.63548(12) 0.0211(4) Uani 1 1 d . U
H6F H 1.5368 0.8971 0.6643 0.025 Uiso 1 1 calc R U
N2 N 0.10440(10) 0.65715(10) 0.15627(9) 0.0172(3) Uani 1 1 d . U
P03 P 0.18500(3) 0.61846(3) 0.17582(3) 0.01487(9) Uani 1 1 d . U
P04 P 0.04612(3) 0.68231(3) 0.20223(3) 0.01591(9) Uani 1 1 d . U
C1G C 0.29647(12) 0.68457(12) 0.26619(11) 0.0177(3) Uani 1 1 d . U
C2G C 0.29382(13) 0.71644(14) 0.34130(12) 0.0252(4) Uani 1 1 d . U
H2G H 0.2341 0.7010 0.3447 0.030 Uiso 1 1 calc R U
C3G C 0.37774(14) 0.77046(14) 0.41117(12) 0.0253(4) Uani 1 1 d . U
H3G H 0.3751 0.7934 0.4615 0.030 Uiso 1 1 calc R U
C4G C 0.46523(13) 0.79094(13) 0.40759(12) 0.0229(4) Uani 1 1 d . U
H4G H 0.5228 0.8275 0.4556 0.028 Uiso 1 1 calc R U
C5G C 0.46882(13) 0.75800(14) 0.33379(12) 0.0261(4) Uani 1 1 d . U
H5G H 0.5290 0.7713 0.3317 0.031 Uiso 1 1 calc R U
C6G C 0.38497(13) 0.70572(13) 0.26297(12) 0.0229(4) Uani 1 1 d . U
H6G H 0.3878 0.6843 0.2122 0.027 Uiso 1 1 calc R U
C1H C 0.21064(12) 0.61469(11) 0.08381(11) 0.0164(3) Uani 1 1 d . U
C2H C 0.25294(14) 0.55780(13) 0.06992(12) 0.0227(4) Uani 1 1 d . U
H2H H 0.2639 0.5178 0.1069 0.027 Uiso 1 1 calc R U
C3H C 0.27903(15) 0.55968(14) 0.00187(13) 0.0270(4) Uani 1 1 d . U
H3H H 0.3084 0.5214 -0.0074 0.032 Uiso 1 1 calc R U
C4H C 0.26206(14) 0.61733(13) -0.05213(12) 0.0252(4) Uani 1 1 d . U
H4H H 0.2799 0.6186 -0.0985 0.030 Uiso 1 1 calc R U
C5H C 0.21926(14) 0.67332(13) -0.03927(13) 0.0245(4) Uani 1 1 d . U
H5H H 0.2068 0.7120 -0.0774 0.029 Uiso 1 1 calc R U
C6H C 0.19433(13) 0.67307(12) 0.02950(12) 0.0199(3) Uani 1 1 d . U
H6H H 0.1664 0.7125 0.0392 0.024 Uiso 1 1 calc R U
C1I C 0.15004(12) 0.50823(12) 0.19516(11) 0.0179(3) Uani 1 1 d . U
C2I C 0.20842(15) 0.48552(13) 0.26621(13) 0.0288(4) Uani 1 1 d . U
H2I H 0.2690 0.5285 0.3055 0.035 Uiso 1 1 calc R U
C3I C 0.17744(18) 0.39972(15) 0.27911(14) 0.0368(5) Uani 1 1 d . U
H3I H 0.2171 0.3839 0.3274 0.044 Uiso 1 1 calc R U
C4I C 0.08924(16) 0.33692(14) 0.22229(14) 0.0304(4) Uani 1 1 d . U
H4I H 0.0679 0.2787 0.2324 0.037 Uiso 1 1 calc R U
C5I C 0.03191(14) 0.35893(13) 0.15065(13) 0.0253(4) Uani 1 1 d . U
H5I H -0.0281 0.3154 0.1110 0.030 Uiso 1 1 calc R U
C6I C 0.06199(13) 0.44415(12) 0.13678(12) 0.0208(4) Uani 1 1 d . U
H6I H 0.0228 0.4591 0.0875 0.025 Uiso 1 1 calc R U
C1J C 0.10712(13) 0.79549(12) 0.26057(11) 0.0189(3) Uani 1 1 d . U
C2J C 0.19093(15) 0.84889(13) 0.25587(14) 0.0310(5) Uani 1 1 d . U
H2J H 0.2166 0.8250 0.2237 0.037 Uiso 1 1 calc R U
C3J C 0.23696(17) 0.93713(14) 0.29829(16) 0.0378(5) Uani 1 1 d . U
H3J H 0.2950 0.9732 0.2962 0.045 Uiso 1 1 calc R U
C4J C 0.19857(16) 0.97281(13) 0.34377(14) 0.0293(4) Uani 1 1 d . U
H4J H 0.2296 1.0336 0.3715 0.035 Uiso 1 1 calc R U
C5J C 0.11504(14) 0.91994(12) 0.34885(12) 0.0219(4) Uani 1 1 d . U
H5J H 0.0893 0.9443 0.3805 0.026 Uiso 1 1 calc R U
C6J C 0.06937(13) 0.83141(12) 0.30751(11) 0.0192(3) Uani 1 1 d . U
H6J H 0.0124 0.7951 0.3111 0.023 Uiso 1 1 calc R U
C1K C -0.06691(12) 0.67341(12) 0.12079(12) 0.0191(3) Uani 1 1 d . U
C2K C -0.07956(14) 0.67229(13) 0.03629(12) 0.0241(4) Uani 1 1 d . U
H2K H -0.0299 0.6720 0.0207 0.029 Uiso 1 1 calc R U
C3K C -0.16493(15) 0.67155(15) -0.02546(14) 0.0312(4) Uani 1 1 d . U
H3K H -0.1739 0.6701 -0.0834 0.037 Uiso 1 1 calc R U
C4K C -0.23704(15) 0.67296(15) -0.00245(15) 0.0345(5) Uani 1 1 d . U
H4K H -0.2949 0.6734 -0.0445 0.041 Uiso 1 1 calc R U
C5K C -0.22457(15) 0.67367(15) 0.08170(15) 0.0330(5) Uani 1 1 d . U
H5K H -0.2742 0.6743 0.0971 0.040 Uiso 1 1 calc R U
C6K C -0.14011(14) 0.67343(14) 0.14370(13) 0.0263(4) Uani 1 1 d . U
H6K H -0.1321 0.6733 0.2013 0.032 Uiso 1 1 calc R U
C1L C 0.01919(13) 0.61088(12) 0.27246(12) 0.0195(3) Uani 1 1 d . U
C2L C 0.06132(14) 0.63652(13) 0.36157(13) 0.0247(4) Uani 1 1 d . U
H2L H 0.1020 0.6966 0.3887 0.030 Uiso 1 1 calc R U
C3L C 0.04372(19) 0.57391(15) 0.41076(14) 0.0356(5) Uani 1 1 d . U
H3L H 0.0720 0.5914 0.4716 0.043 Uiso 1 1 calc R U
C4L C -0.01499(19) 0.48608(15) 0.37130(16) 0.0385(5) Uani 1 1 d . U
H4L H -0.0254 0.4433 0.4053 0.046 Uiso 1 1 calc R U
C5L C -0.05844(17) 0.46054(14) 0.28289(15) 0.0341(5) Uani 1 1 d . U
H5L H -0.0994 0.4005 0.2561 0.041 Uiso 1 1 calc R U
C6L C -0.04221(14) 0.52254(13) 0.23314(13) 0.0259(4) Uani 1 1 d . U
H6L H -0.0728 0.5051 0.1723 0.031 Uiso 1 1 calc R U
O3A O 0.10975(15) 0.83472(14) 0.02793(16) 0.0605(6) Uani 1 1 d D U
C31 C 0.0617(2) 0.87397(19) 0.0183(2) 0.0544(7) Uani 1 1 d D U
C32 C 0.0733(3) 0.9407(3) 0.0920(2) 0.0891(14) Uani 1 1 d D U
H32A H 0.1327 0.9507 0.1425 0.134 Uiso 1 1 calc R U
H32B H 0.0186 0.9170 0.1063 0.134 Uiso 1 1 calc R U
H32C H 0.0760 0.9969 0.0739 0.134 Uiso 1 1 calc R U
C33 C -0.0167(3) 0.8665(3) -0.0652(2) 0.0699(9) Uani 1 1 d D U
H33A H -0.0235 0.8203 -0.1083 0.105 Uiso 1 1 calc R U
H33B H -0.0016 0.9233 -0.0834 0.105 Uiso 1 1 calc R U
H33C H -0.0769 0.8511 -0.0591 0.105 Uiso 1 1 calc R U
N0A1 N 1.20248(17) 1.08860(17) 0.99399(13) 0.0477(5) Uani 1 1 d . U
C0A1 C 1.17062(16) 1.08612(16) 0.92240(14) 0.0338(5) Uani 1 1 d . U
C0A2 C 1.12950(18) 1.08167(19) 0.83014(14) 0.0422(6) Uani 1 1 d . U
H0A1 H 1.1362 1.1411 0.8192 0.063 Uiso 1 1 calc R U
H0A2 H 1.0614 1.0426 0.8046 0.063 Uiso 1 1 calc R U
H0A3 H 1.1633 1.0583 0.8045 0.063 Uiso 1 1 calc R U

loop_
_atom_site_aniso_label
_atom_site_aniso_U_11
_atom_site_aniso_U_22
_atom_site_aniso_U_33
_atom_site_aniso_U_23
_atom_site_aniso_U_13
_atom_site_aniso_U_12
Ti1 0.01150(13) 0.01478(14) 0.01254(14) 0.00180(11) 0.00508(11) 0.00400(11)
O1 0.0174(6) 0.0317(7) 0.0152(6) 0.0025(5) 0.0040(5) 0.0096(5)
O2 0.0154(6) 0.0150(6) 0.0262(7) 0.0011(5) 0.0124(5) 0.0039(5)
O3 0.0186(6) 0.0165(6) 0.0236(6) -0.0007(5) 0.0125(5) 0.0033(5)
O4 0.0265(6) 0.0208(6) 0.0194(6) 0.0072(5) 0.0147(5) 0.0121(5)
O5 0.0261(6) 0.0176(6) 0.0271(7) 0.0072(5) 0.0192(6) 0.0097(5)
O6 0.0121(5) 0.0208(6) 0.0140(6) 0.0040(5) 0.0059(4) 0.0056(5)
O7 0.0165(6) 0.0167(6) 0.0174(6) 0.0006(5) 0.0096(5) 0.0019(5)
O8 0.0201(6) 0.0154(6) 0.0177(6) 0.0002(5) 0.0084(5) 0.0058(5)
O9 0.0175(6) 0.0150(5) 0.0188(6) 0.0029(5) 0.0103(5) 0.0068(5)
P1 0.01132(18) 0.01493(19) 0.0135(2) 0.00193(15) 0.00531(15) 0.00497(15)
P2 0.01222(19) 0.0212(2) 0.0130(2) 0.00372(16) 0.00609(16) 0.00618(16)
P3 0.0185(2) 0.0153(2) 0.0147(2) 0.00164(16) 0.00903(17) 0.00489(17)
P4 0.01563(19) 0.0153(2) 0.0177(2) 0.00093(16) 0.00841(17) 0.00616(16)
O01 0.0201(6) 0.0264(7) 0.0153(6) 0.0049(5) 0.0075(5) 0.0112(5)
O03 0.0139(6) 0.0429(8) 0.0187(6) 0.0049(6) 0.0066(5) 0.0094(6)
O05 0.0290(7) 0.0266(7) 0.0160(6) -0.0018(5) 0.0084(5) 0.0090(6)
O06 0.0248(7) 0.0246(7) 0.0245(7) 0.0030(5) 0.0108(6) 0.0141(6)
N1 0.0169(7) 0.0202(7) 0.0151(7) 0.0005(6) 0.0084(6) 0.0052(6)
P01 0.01178(18) 0.0193(2) 0.0134(2) 0.00038(16) 0.00599(16) 0.00448(16)
P02 0.01211(18) 0.0184(2) 0.0133(2) 0.00056(16) 0.00560(16) 0.00529(16)
C1A 0.0127(7) 0.0190(8) 0.0153(8) 0.0041(6) 0.0073(6) 0.0051(6)
C2A 0.0146(8) 0.0231(9) 0.0169(8) -0.0009(7) 0.0064(6) 0.0050(7)
C3A 0.0198(8) 0.0245(9) 0.0232(9) 0.0001(7) 0.0111(7) 0.0084(7)
C4A 0.0164(8) 0.0275(9) 0.0235(9) 0.0054(7) 0.0090(7) 0.0106(7)
C5A 0.0142(8) 0.0259(9) 0.0168(8) 0.0055(7) 0.0042(6) 0.0062(7)
C6A 0.0161(8) 0.0199(8) 0.0143(8) 0.0033(6) 0.0069(6) 0.0052(6)
C1B 0.0131(7) 0.0279(9) 0.0154(8) 0.0025(7) 0.0066(6) 0.0083(7)
C2B 0.0193(8) 0.0303(10) 0.0217(9) 0.0023(7) 0.0055(7) 0.0121(8)
C3B 0.0180(8) 0.0301(10) 0.0181(9) 0.0000(7) 0.0066(7) 0.0092(7)
C4B 0.0244(9) 0.0502(13) 0.0206(9) 0.0081(9) 0.0063(8) 0.0219(9)
C5B 0.0193(9) 0.0450(12) 0.0168(9) -0.0021(8) 0.0048(7) 0.0137(8)
C6B 0.0282(10) 0.0392(12) 0.0282(10) 0.0093(9) 0.0078(8) 0.0193(9)
C1C 0.0158(8) 0.0205(8) 0.0162(8) -0.0020(6) 0.0090(7) 0.0016(6)
C2C 0.0170(8) 0.0310(10) 0.0188(9) -0.0008(7) 0.0086(7) 0.0020(7)
C3C 0.0231(9) 0.0341(11) 0.0248(10) -0.0034(8) 0.0142(8) -0.0039(8)
C4C 0.0412(12) 0.0234(10) 0.0376(12) 0.0004(9) 0.0281(10) 0.0004(9)
C5C 0.0431(12) 0.0239(10) 0.0431(13) 0.0080(9) 0.0316(11) 0.0122(9)
C6C 0.0256(9) 0.0231(9) 0.0287(10) 0.0030(8) 0.0177(8) 0.0080(7)
C1D 0.0151(7) 0.0223(8) 0.0185(8) 0.0035(7) 0.0088(7) 0.0089(7)
C2D 0.0203(9) 0.0390(11) 0.0196(9) 0.0046(8) 0.0091(7) 0.0138(8)
C3D 0.0183(9) 0.0486(13) 0.0297(11) 0.0048(9) 0.0066(8) 0.0157(9)
C4D 0.0212(9) 0.0351(11) 0.0423(12) 0.0122(9) 0.0191(9) 0.0146(8)
C5D 0.0334(11) 0.0562(14) 0.0371(12) 0.0196(11) 0.0265(10) 0.0264(11)
C6D 0.0270(10) 0.0541(13) 0.0203(9) 0.0110(9) 0.0137(8) 0.0225(10)
C1E 0.0160(8) 0.0177(8) 0.0216(9) 0.0000(7) 0.0065(7) 0.0058(6)
C2E 0.079(2) 0.0340(13) 0.0272(12) -0.0096(10) 0.0276(13) -0.0195(13)
C3E 0.099(3) 0.0404(15) 0.0291(13) -0.0155(11) 0.0265(15) -0.0233(16)
C4E 0.0339(11) 0.0208(10) 0.0355(12) -0.0028(8) 0.0068(9) 0.0017(8)
C5E 0.0556(15) 0.0241(11) 0.0481(14) -0.0002(10) 0.0299(13) -0.0064(10)
C6E 0.0569(15) 0.0267(11) 0.0387(13) -0.0037(10) 0.0291(12) -0.0060(10)
C1F 0.0165(8) 0.0197(8) 0.0127(8) 0.0004(6) 0.0063(6) 0.0070(6)
C2F 0.0170(8) 0.0292(9) 0.0195(9) 0.0046(7) 0.0094(7) 0.0100(7)
C3F 0.0238(9) 0.0387(11) 0.0247(10) 0.0097(8) 0.0114(8) 0.0194(8)
C4F 0.0347(10) 0.0299(10) 0.0234(10) 0.0089(8) 0.0119(8) 0.0188(9)
C5F 0.0264(9) 0.0225(9) 0.0226(9) 0.0033(7) 0.0077(8) 0.0048(8)
C6F 0.0165(8) 0.0229(9) 0.0179(8) 0.0010(7) 0.0038(7) 0.0051(7)
N2 0.0152(6) 0.0210(7) 0.0149(7) 0.0005(6) 0.0074(6) 0.0059(6)
P03 0.01294(19) 0.0173(2) 0.0125(2) -0.00041(16) 0.00576(16) 0.00383(16)
P04 0.01461(19) 0.0165(2) 0.0157(2) -0.00100(16) 0.00824(16) 0.00355(16)
C1G 0.0141(7) 0.0196(8) 0.0150(8) 0.0009(6) 0.0047(6) 0.0036(6)
C2G 0.0162(8) 0.0340(10) 0.0193(9) -0.0036(8) 0.0077(7) 0.0039(8)
C3G 0.0206(9) 0.0313(10) 0.0174(9) -0.0038(7) 0.0060(7) 0.0060(8)
C4G 0.0166(8) 0.0248(9) 0.0179(9) 0.0003(7) 0.0015(7) 0.0043(7)
C5G 0.0143(8) 0.0375(11) 0.0218(9) 0.0023(8) 0.0059(7) 0.0071(8)
C6G 0.0182(8) 0.0311(10) 0.0182(9) 0.0007(7) 0.0079(7) 0.0087(7)
C1H 0.0132(7) 0.0185(8) 0.0147(8) -0.0008(6) 0.0063(6) 0.0029(6)
C2H 0.0262(9) 0.0254(9) 0.0210(9) 0.0037(7) 0.0124(8) 0.0126(8)
C3H 0.0283(10) 0.0319(10) 0.0272(10) 0.0014(8) 0.0164(8) 0.0144(8)
C4H 0.0225(9) 0.0307(10) 0.0213(9) 0.0000(8) 0.0140(8) 0.0045(8)
C5H 0.0242(9) 0.0283(10) 0.0226(9) 0.0072(8) 0.0140(8) 0.0073(8)
C6H 0.0189(8) 0.0215(8) 0.0200(9) 0.0023(7) 0.0105(7) 0.0066(7)
C1I 0.0191(8) 0.0193(8) 0.0159(8) 0.0021(6) 0.0092(7) 0.0064(7)
C2I 0.0313(10) 0.0243(9) 0.0190(9) 0.0012(7) 0.0018(8) 0.0078(8)
C3I 0.0497(13) 0.0292(11) 0.0200(10) 0.0077(8) 0.0033(9) 0.0150(10)
C4I 0.0420(12) 0.0221(9) 0.0276(10) 0.0067(8) 0.0172(9) 0.0098(9)
C5I 0.0221(9) 0.0224(9) 0.0279(10) 0.0030(8) 0.0112(8) 0.0041(7)
C6I 0.0170(8) 0.0217(9) 0.0216(9) 0.0034(7) 0.0073(7) 0.0060(7)
C1J 0.0199(8) 0.0187(8) 0.0163(8) -0.0011(6) 0.0086(7) 0.0052(7)
C2J 0.0323(10) 0.0235(10) 0.0376(12) -0.0059(8) 0.0251(9) 0.0013(8)
C3J 0.0379(12) 0.0244(10) 0.0470(14) -0.0079(9) 0.0297(11) -0.0040(9)
C4J 0.0346(11) 0.0200(9) 0.0292(11) -0.0044(8) 0.0159(9) 0.0043(8)
C5J 0.0259(9) 0.0228(9) 0.0189(9) 0.0007(7) 0.0101(7) 0.0115(7)
C6J 0.0189(8) 0.0216(8) 0.0187(8) 0.0021(7) 0.0098(7) 0.0079(7)
C1K 0.0161(8) 0.0175(8) 0.0215(9) -0.0009(7) 0.0080(7) 0.0048(6)
C2K 0.0210(9) 0.0263(9) 0.0225(9) 0.0016(7) 0.0093(7) 0.0070(7)
C3K 0.0272(10) 0.0362(11) 0.0258(10) 0.0062(9) 0.0076(8) 0.0115(9)
C4K 0.0234(10) 0.0388(12) 0.0372(12) 0.0063(10) 0.0059(9) 0.0158(9)
C5K 0.0227(9) 0.0392(12) 0.0403(12) 0.0015(9) 0.0138(9) 0.0165(9)
C6K 0.0212(9) 0.0313(10) 0.0265(10) -0.0021(8) 0.0110(8) 0.0105(8)
C1L 0.0202(8) 0.0196(8) 0.0211(9) 0.0014(7) 0.0135(7) 0.0055(7)
C2L 0.0304(10) 0.0222(9) 0.0229(9) 0.0020(7) 0.0158(8) 0.0070(8)
C3L 0.0562(14) 0.0313(11) 0.0246(10) 0.0061(9) 0.0264(10) 0.0124(10)
C4L 0.0593(15) 0.0274(10) 0.0389(12) 0.0105(9) 0.0365(12) 0.0100(10)
C5L 0.0418(12) 0.0208(9) 0.0409(12) 0.0018(9) 0.0289(10) 0.0012(9)
C6L 0.0265(9) 0.0219(9) 0.0266(10) -0.0010(7) 0.0158(8) 0.0019(8)
O3A 0.0440(11) 0.0505(12) 0.0857(16) 0.0029(11) 0.0341(11) 0.0111(9)
C31 0.0382(14) 0.0420(14) 0.081(2) 0.0126(14) 0.0295(14) 0.0093(12)
C32 0.111(3) 0.122(3) 0.052(2) 0.011(2) 0.021(2) 0.081(3)
C33 0.075(2) 0.080(2) 0.061(2) 0.0053(17) 0.0399(18) 0.0271(19)
N0A1 0.0470(12) 0.0671(15) 0.0284(11) 0.0044(10) 0.0103(9) 0.0288(11)
C0A1 0.0291(10) 0.0436(13) 0.0270(11) -0.0011(9) 0.0098(9) 0.0160(10)
C0A2 0.0370(12) 0.0600(16) 0.0206(11) -0.0019(10) 0.0061(9) 0.0171(12)

loop_
_atom_type_symbol
_atom_type_description
_atom_type_scat_dispersion_real
_atom_type_scat_dispersion_imag
_atom_type_scat_source
C C 0.0033 0.0016 'International Tables Vol C Tables 4.2.6.8 and 6.1.1.4'
H H 0.0000 0.0000 'International Tables Vol C Tables 4.2.6.8 and 6.1.1.4'
N N 0.0061 0.0033 'International Tables Vol C Tables 4.2.6.8 and 6.1.1.4'
O O 0.0106 0.0060 'International Tables Vol C Tables 4.2.6.8 and 6.1.1.4'
P P 0.1023 0.0942 'International Tables Vol C Tables 4.2.6.8 and 6.1.1.4'
Ti Ti 0.2776 0.4457 'International Tables Vol C Tables 4.2.6.8 and 6.1.1.4'

loop_
_geom_angle_atom_site_label_1
_geom_angle_atom_site_label_2
_geom_angle_atom_site_label_3
_geom_angle
_geom_angle_site_symmetry_1
_geom_angle_site_symmetry_3
O1 Ti1 O4 106.15(6) . 2_776
O1 Ti1 O2 106.76(6) . .
O4 Ti1 O2 147.01(6) 2_776 .
O1 Ti1 O3 106.54(6) . .
O4 Ti1 O3 88.68(5) 2_776 .
O2 Ti1 O3 84.28(5) . .
O1 Ti1 O5 105.78(6) . 2_776
O4 Ti1 O5 84.69(5) 2_776 2_776
O2 Ti1 O5 84.26(5) . 2_776
O3 Ti1 O5 147.59(6) . 2_776
P1 O2 Ti1 139.37(8) . .
P4 O3 Ti1 139.93(8) . .
P2 O4 Ti1 138.74(8) . 2_776
P3 O5 Ti1 138.24(8) . 2_776
P1 O6 P2 135.14(8) . .
P2 O7 P3 133.40(8) . .
P3 O8 P4 135.46(8) . .
P1 O9 P4 133.18(8) . .
O01 P1 O2 118.84(8) . .
O01 P1 O6 107.89(7) . .
O2 P1 O6 108.18(7) . .
O01 P1 O9 110.91(7) . .
O2 P1 O9 107.80(7) . .
O6 P1 O9 101.87(7) . .
O03 P2 O4 119.36(8) . .
O03 P2 O6 107.26(7) . .
O4 P2 O6 107.63(7) . .
O03 P2 O7 110.36(8) . .
O4 P2 O7 108.54(7) . .
O6 P2 O7 102.29(7) . .
O05 P3 O5 119.42(8) . .
O05 P3 O8 108.16(7) . .
O5 P3 O8 107.93(7) . .
O05 P3 O7 110.36(7) . .
O5 P3 O7 107.52(7) . .
O8 P3 O7 102.04(7) . .
O06 P4 O3 119.48(8) . .
O06 P4 O8 108.66(7) . .
O3 P4 O8 107.68(7) . .
O06 P4 O9 109.69(7) . .
O3 P4 O9 107.91(7) . .
O8 P4 O9 102.00(7) . .
P02 N1 P01 136.86(10) . .
N1 P01 C1A 110.09(8) . .
N1 P01 C1B 108.36(8) . .
C1A P01 C1B 109.59(8) . .
N1 P01 C1C 115.09(8) . .
C1A P01 C1C 105.30(8) . .
C1B P01 C1C 108.30(9) . .
N1 P02 C1D 111.79(8) . .
N1 P02 C1F 114.56(8) . .
C1D P02 C1F 105.25(8) . .
N1 P02 C1E 106.48(8) . .
C1D P02 C1E 110.02(8) . .
C1F P02 C1E 108.72(8) . .
C6A C1A C2A 119.78(15) . .
C6A C1A P01 119.54(13) . .
C2A C1A P01 120.34(13) . .
C3A C2A C1A 119.88(16) . .
C3A C2A H2A 120.1 . .
C1A C2A H2A 120.1 . .
C2A C3A C4A 120.07(17) . .
C2A C3A H3A 120.0 . .
C4A C3A H3A 120.0 . .
C5A C4A C3A 120.20(16) . .
C5A C4A H4A 119.9 . .
C3A C4A H4A 119.9 . .
C4A C5A C6A 120.19(16) . .
C4A C5A H5A 119.9 . .
C6A C5A H5A 119.9 . .
C5A C6A C1A 119.84(16) . .
C5A C6A H6A 120.1 . .
C1A C6A H6A 120.1 . .
C2B C1B C3B 119.40(17) . .
C2B C1B P01 118.50(14) . .
C3B C1B P01 122.09(15) . .
C6B C2B C1B 120.15(19) . .
C6B C2B H2B 119.9 . .
C1B C2B H2B 119.9 . .
C5B C3B C1B 120.29(19) . .
C5B C3B H3B 119.9 . .
C1B C3B H3B 119.9 . .
C5B C4B C6B 120.19(19) . .
C5B C4B H4B 119.9 . .
C6B C4B H4B 119.9 . .
C4B C5B C3B 119.91(19) . .
C4B C5B H5B 120.0 . .
C3B C5B H5B 120.0 . .
C4B C6B C2B 120.0(2) . .
C4B C6B H6B 120.0 . .
C2B C6B H6B 120.0 . .
C6C C1C C2C 119.76(17) . .
C6C C1C P01 120.19(14) . .
C2C C1C P01 119.84(15) . .
C3C C2C C1C 119.7(2) . .
C3C C2C H2C 120.2 . .
C1C C2C H2C 120.2 . .
C4C C3C C2C 120.21(19) . .
C4C C3C H3C 119.9 . .
C2C C3C H3C 119.9 . .
C3C C4C C5C 120.4(2) . .
C3C C4C H4C 119.8 . .
C5C C4C H4C 119.8 . .
C6C C5C C4C 120.2(2) . .
C6C C5C H5C 119.9 . .
C4C C5C H5C 119.9 . .
C5C C6C C1C 119.75(19) . .
C5C C6C H6C 120.1 . .
C1C C6C H6C 120.1 . .
C2D C1D C6D 119.07(16) . .
C2D C1D P02 119.88(13) . .
C6D C1D P02 120.78(14) . .
C1D C2D C3D 120.08(18) . .
C1D C2D H2D 120.0 . .
C3D C2D H2D 120.0 . .
C4D C3D C2D 120.52(19) . .
C4D C3D H3D 119.7 . .
C2D C3D H3D 119.7 . .
C5D C4D C3D 119.66(18) . .
C5D C4D H4D 120.2 . .
C3D C4D H4D 120.2 . .
C4D C5D C6D 120.25(19) . .
C4D C5D H5D 119.9 . .
C6D C5D H5D 119.9 . .
C5D C6D C1D 120.39(19) . .
C5D C6D H6D 119.8 . .
C1D C6D H6D 119.8 . .
C2E C1E C6E 119.22(19) . .
C2E C1E P02 121.21(16) . .
C6E C1E P02 119.57(15) . .
C1E C2E C3E 119.8(2) . .
C1E C2E H2E 120.1 . .
C3E C2E H2E 120.1 . .
C4E C3E C2E 121.1(2) . .
C4E C3E H3E 119.5 . .
C2E C3E H3E 119.5 . .
C5E C4E C3E 119.2(2) . .
C5E C4E H4E 120.4 . .
C3E C4E H4E 120.4 . .
C4E C5E C6E 120.6(2) . .
C4E C5E H5E 119.7 . .
C6E C5E H5E 119.7 . .
C1E C6E C5E 120.0(2) . .
C6F C1F C2F 119.35(17) . .
C6F C1F P02 120.53(13) . .
C2F C1F P02 119.80(14) . .
C3F C2F C1F 119.96(18) . .
C3F C2F H2F 120.0 . .
C1F C2F H2F 120.0 . .
C4F C3F C2F 120.19(18) . .
C4F C3F H3F 119.9 . .
C2F C3F H3F 119.9 . .
C3F C4F C5F 120.40(18) . .
C3F C4F H4F 119.8 . .
C5F C4F H4F 119.8 . .
C4F C5F C6F 119.98(18) . .
C4F C5F H5F 120.0 . .
C6F C5F H5F 120.0 . .
C5F C6F C1F 120.12(17) . .
C5F C6F H6F 119.9 . .
C1F C6F H6F 119.9 . .
P03 N2 P04 139.16(10) . .
N2 P03 C1H 107.92(8) . .
N2 P03 C1I 113.53(8) . .
C1H P03 C1I 107.44(8) . .
N2 P03 C1G 114.07(8) . .
C1H P03 C1G 106.82(8) . .
C1I P03 C1G 106.67(8) . .
N2 P04 C1K 108.15(8) . .
N2 P04 C1J 111.22(8) . .
C1K P04 C1J 106.74(8) . .
N2 P04 C1L 114.42(8) . .
C1K P04 C1L 106.55(8) . .
C1J P04 C1L 109.37(8) . .
C2G C1G C6G 119.12(16) . .
C2G C1G P03 118.68(13) . .
C6G C1G P03 122.20(14) . .
C3G C2G C1G 120.49(17) . .
C3G C2G H2G 119.8 . .
C1G C2G H2G 119.8 . .
C4G C3G C2G 120.04(18) . .
C4G C3G H3G 120.0 . .
C2G C3G H3G 120.0 . .
C3G C4G C5G 119.91(17) . .
C3G C4G H4G 120.0 . .
C5G C4G H4G 120.0 . .
C4G C5G C6G 120.31(17) . .
C4G C5G H5G 119.8 . .
C6G C5G H5G 119.8 . .
C5G C6G C1G 120.11(17) . .
C5G C6G H6G 119.9 . .
C1G C6G H6G 119.9 . .
C6H C1H C2H 119.97(16) . .
C6H C1H P03 119.73(13) . .
C2H C1H P03 120.16(14) . .
C3H C2H C1H 119.93(18) . .
C3H C2H H2H 120.0 . .
C1H C2H H2H 120.0 . .
C4H C3H C2H 119.81(18) . .
C4H C3H H3H 120.1 . .
C2H C3H H3H 120.1 . .
C3H C4H C5H 120.58(17) . .
C3H C4H H4H 119.7 . .
C5H C4H H4H 119.7 . .
C4H C5H C6H 120.09(18) . .
C4H C5H H5H 120.0 . .
C6H C5H H5H 120.0 . .
C1H C6H C5H 119.60(17) . .
C1H C6H H6H 120.2 . .
C5H C6H H6H 120.2 . .
C2I C1I C6I 119.84(17) . .
C2I C1I P03 121.69(14) . .
C6I C1I P03 118.47(14) . .
C3I C2I C1I 119.50(19) . .
C3I C2I H2I 120.3 . .
C1I C2I H2I 120.3 . .
C4I C3I C2I 120.5(2) . .
C4I C3I H3I 119.7 . .
C2I C3I H3I 119.7 . .
C3I C4I C5I 120.03(19) . .
C3I C4I H4I 120.0 . .
C5I C4I H4I 120.0 . .
C6I C5I C4I 120.06(18) . .
C6I C5I H5I 120.0 . .
C4I C5I H5I 120.0 . .
C5I C6I C1I 119.99(17) . .
C5I C6I H6I 120.0 . .
C1I C6I H6I 120.0 . .
C2J C1J C6J 119.72(17) . .
C2J C1J P04 119.26(14) . .
C6J C1J P04 120.97(14) . .
C3J C2J C1J 119.83(18) . .
C3J C2J H2J 120.1 . .
C1J C2J H2J 120.1 . .
C2J C3J C4J 120.27(19) . .
C2J C3J H3J 119.9 . .
C4J C3J H3J 119.9 . .
C5J C4J C3J 120.24(18) . .
C5J C4J H4J 119.9 . .
C3J C4J H4J 119.9 . .
C6J C5J C4J 119.74(17) . .
C6J C5J H5J 120.1 . .
C4J C5J H5J 120.1 . .
C5J C6J C1J 120.18(17) . .
C5J C6J H6J 119.9 . .
C1J C6J H6J 119.9 . .
C2K C1K C6K 120.04(17) . .
C2K C1K P04 120.17(14) . .
C6K C1K P04 119.66(15) . .
C1K C2K C3K 119.95(18) . .
C1K C2K H2K 120.0 . .
C3K C2K H2K 120.0 . .
C4K C3K C2K 120.0(2) . .
C4K C3K H3K 120.0 . .
C2K C3K H3K 120.0 . .
C5K C4K C3K 120.0(2) . .
C5K C4K H4K 120.0 . .
C3K C4K H4K 120.0 . .
C4K C5K C6K 120.49(19) . .
C4K C5K H5K 119.8 . .
C6K C5K H5K 119.8 . .
C5K C6K C1K 119.48(19) . .
C5K C6K H6K 120.3 . .
C1K C6K H6K 120.3 . .
C2L C1L C6L 119.59(17) . .
C2L C1L P04 124.11(14) . .
C6L C1L P04 116.07(14) . .
C3L C2L C1L 119.77(19) . .
C3L C2L H2L 120.1 . .
C1L C2L H2L 120.1 . .
C4L C3L C2L 120.2(2) . .
C4L C3L H3L 119.9 . .
C2L C3L H3L 119.9 . .
C5L C4L C3L 120.3(2) . .
C5L C4L H4L 119.8 . .
C3L C4L H4L 119.8 . .
C4L C5L C6L 120.0(2) . .
C4L C5L H5L 120.0 . .
C6L C5L H5L 120.0 . .
C5L C6L C1L 120.09(19) . .
C5L C6L H6L 120.0 . .
C1L C6L H6L 120.0 . .
O3A C31 C33 123.9(3) . .
O3A C31 C32 122.8(3) . .
C33 C31 C32 113.3(3) . .
C31 C32 H32A 109.5 . .
C31 C32 H32B 109.5 . .
H32A C32 H32B 109.5 . .
C31 C32 H32C 109.5 . .
H32A C32 H32C 109.5 . .
H32B C32 H32C 109.5 . .
C31 C33 H33A 109.5 . .
C31 C33 H33B 109.5 . .
H33A C33 H33B 109.5 . .
C31 C33 H33C 109.5 . .
H33A C33 H33C 109.5 . .
H33B C33 H33C 109.5 . .
N0A1 C0A1 C0A2 179.2(3) . .
C0A1 C0A2 H0A1 109.5 . .
C0A1 C0A2 H0A2 109.5 . .
H0A1 C0A2 H0A2 109.5 . .
C0A1 C0A2 H0A3 109.5 . .
H0A1 C0A2 H0A3 109.5 . .
H0A2 C0A2 H0A3 109.5 . .

loop_
_geom_bond_atom_site_label_1
_geom_bond_atom_site_label_2
_geom_bond_distance
_geom_bond_site_symmetry_2
Ti1 O1 1.6252(13) .
Ti1 O4 1.9844(13) 2_776
Ti1 O2 1.9909(12) .
Ti1 O3 1.9939(13) .
Ti1 O5 2.0014(13) 2_776
O2 P1 1.5028(12) .
O3 P4 1.5073(13) .
O4 P2 1.5031(13) .
O4 Ti1 1.9844(13) 2_776
O5 P3 1.5035(13) .
O5 Ti1 2.0014(13) 2_776
O6 P1 1.5968(12) .
O6 P2 1.6013(12) .
O7 P2 1.6043(13) .
O7 P3 1.6074(12) .
O8 P3 1.6037(13) .
O8 P4 1.6048(13) .
O9 P1 1.6072(12) .
O9 P4 1.6121(12) .
P1 O01 1.4587(13) .
P2 O03 1.4588(13) .
P3 O05 1.4609(14) .
P4 O06 1.4612(13) .
N1 P02 1.5839(15) .
N1 P01 1.5842(15) .
P01 C1A 1.7954(17) .
P01 C1B 1.7975(18) .
P01 C1C 1.7988(18) .
P02 C1D 1.8004(17) .
P02 C1F 1.8005(18) .
P02 C1E 1.8022(18) .
C1A C6A 1.395(2) .
C1A C2A 1.399(2) .
C2A C3A 1.389(2) .
C2A H2A 0.9500 .
C3A C4A 1.392(3) .
C3A H3A 0.9500 .
C4A C5A 1.383(3) .
C4A H4A 0.9500 .
C5A C6A 1.394(2) .
C5A H5A 0.9500 .
C6A H6A 0.9500 .
C1B C2B 1.394(3) .
C1B C3B 1.397(3) .
C2B C6B 1.389(3) .
C2B H2B 0.9500 .
C3B C5B 1.388(3) .
C3B H3B 0.9500 .
C4B C5B 1.388(3) .
C4B C6B 1.389(3) .
C4B H4B 0.9500 .
C5B H5B 0.9500 .
C6B H6B 0.9500 .
C1C C6C 1.399(3) .
C1C C2C 1.404(2) .
C2C C3C 1.386(3) .
C2C H2C 0.9500 .
C3C C4C 1.384(3) .
C3C H3C 0.9500 .
C4C C5C 1.386(3) .
C4C H4C 0.9500 .
C5C C6C 1.386(3) .
C5C H5C 0.9500 .
C6C H6C 0.9500 .
C1D C2D 1.387(3) .
C1D C6D 1.395(3) .
C2D C3D 1.392(3) .
C2D H2D 0.9500 .
C3D C4D 1.382(3) .
C3D H3D 0.9500 .
C4D C5D 1.380(3) .
C4D H4D 0.9500 .
C5D C6D 1.388(3) .
C5D H5D 0.9500 .
C6D H6D 0.9500 .
C1E C2E 1.368(3) .
C1E C6E 1.377(3) .
C2E C3E 1.393(3) .
C2E H2E 0.9500 .
C3E C4E 1.364(4) .
C3E H3E 0.9500 .
C4E C5E 1.355(3) .
C4E H4E 0.9500 .
C5E C6E 1.400(3) .
C5E H5E 0.9500 .
C1F C6F 1.401(2) .
C1F C2F 1.401(2) .
C2F C3F 1.390(3) .
C2F H2F 0.9500 .
C3F C4F 1.385(3) .
C3F H3F 0.9500 .
C4F C5F 1.386(3) .
C4F H4F 0.9500 .
C5F C6F 1.391(3) .
C5F H5F 0.9500 .
C6F H6F 0.9500 .
N2 P03 1.5817(15) .
N2 P04 1.5870(15) .
P03 C1H 1.7927(17) .
P03 C1I 1.7933(18) .
P03 C1G 1.8008(18) .
P04 C1K 1.7946(18) .
P04 C1J 1.7993(18) .
P04 C1L 1.8000(19) .
C1G C2G 1.393(2) .
C1G C6G 1.395(2) .
C2G C3G 1.387(3) .
C2G H2G 0.9500 .
C3G C4G 1.383(3) .
C3G H3G 0.9500 .
C4G C5G 1.386(3) .
C4G H4G 0.9500 .
C5G C6G 1.386(3) .
C5G H5G 0.9500 .
C6G H6G 0.9500 .
C1H C6H 1.392(3) .
C1H C2H 1.395(2) .
C2H C3H 1.393(3) .
C2H H2H 0.9500 .
C3H C4H 1.381(3) .
C3H H3H 0.9500 .
C4H C5H 1.383(3) .
C4H H4H 0.9500 .
C5H C6H 1.394(2) .
C5H H5H 0.9500 .
C6H H6H 0.9500 .
C1I C2I 1.393(3) .
C1I C6I 1.397(2) .
C2I C3I 1.387(3) .
C2I H2I 0.9500 .
C3I C4I 1.383(3) .
C3I H3I 0.9500 .
C4I C5I 1.386(3) .
C4I H4I 0.9500 .
C5I C6I 1.383(3) .
C5I H5I 0.9500 .
C6I H6I 0.9500 .
C1J C2J 1.392(3) .
C1J C6J 1.401(2) .
C2J C3J 1.388(3) .
C2J H2J 0.9500 .
C3J C4J 1.389(3) .
C3J H3J 0.9500 .
C4J C5J 1.389(3) .
C4J H4J 0.9500 .
C5J C6J 1.388(3) .
C5J H5J 0.9500 .
C6J H6J 0.9500 .
C1K C2K 1.389(3) .
C1K C6K 1.398(2) .
C2K C3K 1.390(3) .
C2K H2K 0.9500 .
C3K C4K 1.388(3) .
C3K H3K 0.9500 .
C4K C5K 1.384(3) .
C4K H4K 0.9500 .
C5K C6K 1.387(3) .
C5K H5K 0.9500 .
C6K H6K 0.9500 .
C1L C2L 1.392(3) .
C1L C6L 1.400(3) .
C2L C3L 1.391(3) .
C2L H2L 0.9500 .
C3L C4L 1.387(3) .
C3L H3L 0.9500 .
C4L C5L 1.381(3) .
C4L H4L 0.9500 .
C5L C6L 1.386(3) .
C5L H5L 0.9500 .
C6L H6L 0.9500 .
O3A C31 1.145(3) .
C31 C33 1.482(5) .
C31 C32 1.541(5) .
C32 H32A 0.9800 .
C32 H32B 0.9800 .
C32 H32C 0.9800 .
C33 H33A 0.9800 .
C33 H33B 0.9800 .
C33 H33C 0.9800 .
N0A1 C0A1 1.133(3) .
C0A1 C0A2 1.457(3) .
C0A2 H0A1 0.9800 .
C0A2 H0A2 0.9800 .
C0A2 H0A3 0.9800 .
